data_1563185
loop_
_publ_author_name
'Liu, Wei'
'Guo, Xiang-Qin'
'Su, Ge'
'Cao, Li-Xin'
'Wang, Yong-Gang'
'Duan, Jing-Rui'

_publ_section_title
;
 A new organically-templated cobalt borophosphate with a novel
 borophosphatic anionic partial structure
;
_journal_issue 9
_journal_name_full 'Journal of Solid State Chemistry'
_journal_page_first 2538
_journal_page_last 2542
_journal_paper_doi 10.1016/j.jssc.2011.07.032
_journal_volume 184
_journal_year 2011
_chemical_formula_sum 'C4 H14 B4 Co2 N4 O27 P6'
_chemical_formula_weight 897.11
_space_group_IT_number 88
_space_group_name_Hall '-I 4ad'
_space_group_name_H-M_alt 'I 41/a :2'
_symmetry_cell_setting tetragonal
_symmetry_space_group_name_H-M 'I 41/a :2'
_atom_sites_solution_hydrogens geom
_atom_sites_solution_primary direct
_atom_sites_solution_secondary difmap
_audit_creation_method SHELXL-97
_cell_angle_alpha 90.00
_cell_angle_beta 90.00
_cell_angle_gamma 90.00
_cell_formula_units_Z 8
_cell_length_a 14.194(3)
_cell_length_b 14.194(3)
_cell_length_c 24.818(6)
_cell_measurement_temperature 293(2)
_cell_volume 5000.1(19)
_computing_structure_refinement 'SHELXL-97 (Sheldrick, 1997)'
_diffrn_ambient_temperature 293(2)
_diffrn_measured_fraction_theta_full 0.960
_diffrn_measured_fraction_theta_max 0.960
_diffrn_measurement_device_type CCD
_diffrn_measurement_method \w
_diffrn_radiation_monochromator graphite
_diffrn_radiation_source 'fine-focus sealed tube'
_diffrn_radiation_type MoK\a
_diffrn_radiation_wavelength 0.71073
_diffrn_reflns_av_R_equivalents 0.0828
_diffrn_reflns_av_sigmaI/netI 0.0772
_diffrn_reflns_limit_h_max 16
_diffrn_reflns_limit_h_min -13
_diffrn_reflns_limit_k_max 16
_diffrn_reflns_limit_k_min -16
_diffrn_reflns_limit_l_max 29
_diffrn_reflns_limit_l_min -29
_diffrn_reflns_number 10004
_diffrn_reflns_theta_full 25.00
_diffrn_reflns_theta_max 25.0
_diffrn_reflns_theta_min 1.65
_exptl_absorpt_coefficient_mu 1.843
_exptl_absorpt_correction_T_max 0.9135
_exptl_absorpt_correction_T_min 0.7696
_exptl_absorpt_correction_type multi-scan
_exptl_crystal_colour pink
_exptl_crystal_density_diffrn 2.383
_exptl_crystal_density_method 'not measured'
_exptl_crystal_description rod
_exptl_crystal_F_000 3568
_exptl_crystal_size_max 0.15
_exptl_crystal_size_mid 0.05
_exptl_crystal_size_min 0.05
_refine_diff_density_max 0.776
_refine_diff_density_min -0.782
_refine_diff_density_rms 0.139
_refine_ls_extinction_method none
_refine_ls_goodness_of_fit_ref 1.092
_refine_ls_hydrogen_treatment .
_refine_ls_matrix_type full
_refine_ls_number_parameters 230
_refine_ls_number_reflns 2113
_refine_ls_number_restraints 654
_refine_ls_restrained_S_all 0.996
_refine_ls_R_factor_all 0.1278
_refine_ls_R_factor_gt 0.0779
_refine_ls_shift/su_max 0.000
_refine_ls_shift/su_mean 0.000
_refine_ls_structure_factor_coef Fsqd
_refine_ls_weighting_details 'calc w=1/[\s^2^(Fo^2^)+(0.0658P)^2^+0.0000P] where P=(Fo^2^+2Fc^2^)/3'
_refine_ls_weighting_scheme calc
_refine_ls_wR_factor_gt 0.1445
_refine_ls_wR_factor_ref 0.1644
_reflns_number_gt 1451
_reflns_number_total 2113
_reflns_threshold_expression >2sigma(I)
_cod_data_source_file JSSC-2911-184-2538.cif
_cod_data_source_block c
_cod_original_cell_volume 5000.4(18)
_cod_original_sg_symbol_H-M I41/a
_cod_database_code 1563185

loop_
_symmetry_equiv_pos_as_xyz
'x, y, z'
'-x+1/2, -y, z+1/2'
'-y+3/4, x+1/4, z+1/4'
'y+3/4, -x+3/4, z+3/4'
'x+1/2, y+1/2, z+1/2'
'-x+1, -y+1/2, z+1'
'-y+5/4, x+3/4, z+3/4'
'y+5/4, -x+5/4, z+5/4'
'-x, -y, -z'
'x-1/2, y, -z-1/2'
'y-3/4, -x-1/4, -z-1/4'
'-y-3/4, x-3/4, -z-3/4'
'-x+1/2, -y+1/2, -z+1/2'
'x, y+1/2, -z'
'y-1/4, -x+1/4, -z+1/4'
'-y-1/4, x-1/4, -z-1/4'

loop_
_atom_site_label
_atom_site_type_symbol
_atom_site_fract_x
_atom_site_fract_y
_atom_site_fract_z
_atom_site_U_iso_or_equiv
_atom_site_adp_type
_atom_site_occupancy
_atom_site_symmetry_multiplicity
_atom_site_calc_flag
_atom_site_refinement_flags
_atom_site_disorder_assembly
_atom_site_disorder_group
Co1 Co 0.23389(8) 0.58316(8) 0.11624(5) 0.0188(4) Uani 1 1 d U . .
P1 P 0.02889(15) 0.49224(15) 0.13548(9) 0.0162(5) Uani 1 1 d U . .
P2 P 0.23372(15) 0.50792(15) 0.23990(8) 0.0141(5) Uani 1 1 d U . .
P3 P 0.25047(18) 0.80600(16) 0.14878(9) 0.0222(6) Uani 1 1 d U . .
B1 B 0.1905(7) 0.3899(7) 0.1573(4) 0.016(2) Uani 1 1 d U . .
B2 B 0.2904(6) 0.3905(7) 0.0720(4) 0.014(2) Uani 1 1 d U . .
O1 O 0.2197(4) 0.5870(4) 0.2010(2) 0.0220(14) Uani 1 1 d U . .
O2 O 0.3322(4) 0.5169(4) 0.2675(2) 0.0247(14) Uani 1 1 d U . .
O3 O 0.2396(4) 0.4132(4) 0.2077(2) 0.0223(14) Uani 1 1 d U . .
O4 O 0.2510(4) 0.5917(4) 0.0324(2) 0.0220(14) Uani 1 1 d U . .
O5 O 0.2297(4) 0.4332(4) 0.1113(2) 0.0253(14) Uani 1 1 d U . .
O6 O 0.0870(4) 0.5674(4) 0.1102(2) 0.0254(14) Uani 1 1 d U . .
O7 O 0.2211(4) 0.7279(4) 0.1123(2) 0.0307(15) Uani 1 1 d U . .
O8 O -0.0357(4) 0.4425(4) 0.0947(2) 0.0232(14) Uani 1 1 d U . .
O9 O 0.0895(4) 0.4158(4) 0.1629(2) 0.0201(13) Uani 1 1 d U . .
O10 O -0.0367(4) 0.5303(4) 0.1795(2) 0.0200(13) Uani 1 1 d U . .
O11 O 0.3225(4) 0.8714(4) 0.1269(2) 0.0268(15) Uani 1 1 d U . .
O12 O 0.1604(5) 0.8609(4) 0.1664(3) 0.0323(16) Uani 1 1 d U . .
O13 O 0.2944(5) 0.7613(4) 0.2012(3) 0.0350(16) Uani 1 1 d U . .
H7 H 0.2657 0.7131 0.2089 0.053 Uiso 1 1 calc R . .
N1 N 0.3763(8) 0.7416(7) 0.0312(4) 0.060(3) Uani 1 1 d U . .
N2 N 0.0814(8) 0.6954(8) 0.0193(4) 0.066(3) Uani 1 1 d U . .
C1 C -0.0195(9) 0.6516(10) 0.0170(7) 0.073(4) Uani 1 1 d U . .
C2A C 0.0862(14) 0.7994(13) 0.0389(10) 0.042(5) Uani 0.55(2) 1 d PU . .
C2B C -0.0411(16) 0.3282(16) 0.2442(9) 0.030(6) Uani 0.45(2) 1 d PU . .
O14A O 0.5000 0.7500 0.0569(17) 0.120(9) Uani 0.42(2) 2 d SPU . .
O14B O 0.5000 0.7500 -0.0329(15) 0.150(10) Uani 0.58(2) 2 d SPU . .
H1 H 0.3923 0.7887 0.0567 0.050 Uiso 1 1 d . . .
H2 H 0.3204 0.7732 0.0216 0.050 Uiso 1 1 d . . .
H3 H 0.4081 0.7329 -0.0037 0.050 Uiso 1 1 d . . .
H4 H 0.3596 0.6879 0.0523 0.050 Uiso 1 1 d . . .
H5 H 0.1094 0.6440 0.0322 0.050 Uiso 1 1 d . . .
H6 H 0.0947 0.6710 -0.0162 0.050 Uiso 1 1 d . . .

loop_
_atom_site_aniso_label
_atom_site_aniso_U_11
_atom_site_aniso_U_22
_atom_site_aniso_U_33
_atom_site_aniso_U_23
_atom_site_aniso_U_13
_atom_site_aniso_U_12
Co1 0.0170(7) 0.0132(6) 0.0262(7) -0.0093(5) 0.0118(5) -0.0021(5)
P1 0.0107(11) 0.0212(12) 0.0168(11) -0.0079(10) -0.0013(9) -0.0017(9)
P2 0.0086(11) 0.0161(12) 0.0178(11) -0.0072(9) 0.0027(9) -0.0024(9)
P3 0.0337(14) 0.0111(12) 0.0217(13) -0.0022(9) 0.0140(11) -0.0006(10)
B1 0.011(4) 0.014(4) 0.023(5) -0.011(4) 0.002(4) -0.002(3)
B2 0.012(5) 0.013(5) 0.018(5) -0.008(4) 0.000(4) 0.004(4)
O1 0.028(3) 0.015(3) 0.023(3) -0.007(2) 0.009(3) -0.005(3)
O2 0.017(3) 0.034(4) 0.023(3) -0.016(3) 0.010(3) -0.006(3)
O3 0.016(3) 0.019(3) 0.032(3) -0.010(3) -0.009(3) 0.010(3)
O4 0.021(3) 0.017(3) 0.028(3) -0.004(3) 0.004(3) 0.000(3)
O5 0.025(3) 0.012(3) 0.039(4) -0.006(3) 0.018(3) 0.003(2)
O6 0.025(3) 0.022(3) 0.029(3) 0.000(3) 0.003(3) -0.002(3)
O7 0.045(4) 0.014(3) 0.033(3) -0.008(3) 0.011(3) 0.002(3)
O8 0.018(3) 0.029(4) 0.022(3) -0.007(3) -0.008(3) 0.007(3)
O9 0.012(3) 0.032(3) 0.016(3) 0.001(3) 0.000(2) -0.002(3)
O10 0.011(3) 0.034(3) 0.014(3) -0.017(3) -0.001(2) -0.002(3)
O11 0.030(3) 0.020(3) 0.030(4) -0.001(3) 0.012(3) 0.005(3)
O12 0.035(4) 0.016(3) 0.046(4) -0.009(3) 0.026(3) -0.008(3)
O13 0.054(4) 0.021(3) 0.030(3) 0.002(3) 0.009(3) -0.010(3)
N1 0.072(7) 0.051(6) 0.057(6) 0.006(5) 0.002(5) -0.011(5)
N2 0.060(6) 0.066(7) 0.071(6) 0.007(6) 0.002(5) 0.033(5)
C1 0.043(7) 0.050(7) 0.126(9) 0.012(7) 0.014(7) -0.008(6)
C2A 0.044(9) 0.019(8) 0.064(10) 0.013(8) -0.021(8) -0.001(7)
C2B 0.040(11) 0.034(11) 0.017(11) 0.021(9) 0.010(9) 0.015(9)
O14A 0.135(18) 0.095(17) 0.130(17) 0.000 0.000 0.018(16)
O14B 0.149(19) 0.114(18) 0.19(2) 0.000 0.000 0.065(16)

loop_
_atom_type_symbol
_atom_type_description
_atom_type_scat_dispersion_real
_atom_type_scat_dispersion_imag
_atom_type_scat_source
C C 0.0033 0.0016 'International Tables Vol C Tables 4.2.6.8 and 6.1.1.4'
N N 0.0061 0.0033 'International Tables Vol C Tables 4.2.6.8 and 6.1.1.4'
B B 0.0013 0.0007 'International Tables Vol C Tables 4.2.6.8 and 6.1.1.4'
O O 0.0106 0.0060 'International Tables Vol C Tables 4.2.6.8 and 6.1.1.4'
P P 0.1023 0.0942 'International Tables Vol C Tables 4.2.6.8 and 6.1.1.4'
Co Co 0.3494 0.9721 'International Tables Vol C Tables 4.2.6.8 and 6.1.1.4'
H H 0.0000 0.0000 'International Tables Vol C Tables 4.2.6.8 and 6.1.1.4'

loop_
_geom_angle_atom_site_label_1
_geom_angle_atom_site_label_2
_geom_angle_atom_site_label_3
_geom_angle
_geom_angle_site_symmetry_1
_geom_angle_site_symmetry_3
O7 Co1 O11 99.4(2) . 12_766
O7 Co1 O4 84.6(2) . .
O11 Co1 O4 88.3(2) 12_766 .
O7 Co1 O6 90.9(2) . .
O11 Co1 O6 169.6(2) 12_766 .
O4 Co1 O6 92.9(2) . .
O7 Co1 O1 90.8(2) . .
O11 Co1 O1 90.9(2) 12_766 .
O4 Co1 O1 175.1(2) . .
O6 Co1 O1 88.8(2) . .
O7 Co1 O5 171.0(3) . .
O11 Co1 O5 87.7(2) 12_766 .
O4 Co1 O5 90.3(2) . .
O6 Co1 O5 82.1(2) . .
O1 Co1 O5 94.6(2) . .
O6 P1 O10 112.6(3) . .
O6 P1 O8 112.5(4) . .
O10 P1 O8 105.5(3) . .
O6 P1 O9 112.4(3) . .
O10 P1 O9 105.8(3) . .
O8 P1 O9 107.4(3) . .
O1 P2 O4 114.0(3) . 3
O1 P2 O2 110.0(3) . .
O4 P2 O2 109.5(3) 3 .
O1 P2 O3 108.8(3) . .
O4 P2 O3 109.8(3) 3 .
O2 P2 O3 104.2(3) . .
O11 P3 O7 115.8(4) . .
O11 P3 O12 110.8(3) . .
O7 P3 O12 108.2(4) . .
O11 P3 O13 106.3(4) . .
O7 P3 O13 108.2(4) . .
O12 P3 O13 107.1(4) . .
O5 B1 O3 113.8(7) . .
O5 B1 O8 113.5(7) . 15
O3 B1 O8 104.2(7) . 15
O5 B1 O9 110.4(7) . .
O3 B1 O9 108.9(7) . .
O8 B1 O9 105.6(7) 15 .
O5 B2 O2 112.6(7) . 4_454
O5 B2 O12 111.1(7) . 12_766
O2 B2 O12 110.8(7) 4_454 12_766
O5 B2 O10 112.2(7) . 15
O2 B2 O10 102.8(6) 4_454 15
O12 B2 O10 106.9(7) 12_766 15
P2 O1 Co1 127.6(3) . .
B2 O2 P2 132.0(5) 3 .
B1 O3 P2 127.0(5) . .
P2 O4 Co1 131.3(4) 4_454 .
B1 O5 B2 127.1(7) . .
B1 O5 Co1 113.5(5) . .
B2 O5 Co1 116.3(5) . .
P1 O6 Co1 126.6(4) . .
P3 O7 Co1 133.3(4) . .
B1 O8 P1 128.9(5) 12_666 .
B1 O9 P1 132.1(6) . .
B2 O10 P1 128.4(5) 12_666 .
P3 O11 Co1 130.0(4) . 15_565
B2 O12 P3 133.9(5) 15_565 .
P3 O13 H7 109.5 . .
H1 N1 H2 92.0(9) . .
H1 N1 H3 124.4(10) . .
H2 N1 H3 102.8(10) . .
H1 N1 H4 105.0(10) . .
H2 N1 H4 108.0(10) . .
H3 N1 H4 119.7(11) . .
C2B N2 C2A 43.1(10) 4_454 .
C2B N2 C1 108.6(12) 4_454 .
C2A N2 C1 115.4(11) . .
C2B N2 H5 155.2(15) 4_454 .
C2A N2 H5 130.3(13) . .
C1 N2 H5 95.5(11) . .
C2B N2 H6 87.2(11) 4_454 .
C2A N2 H6 128.1(13) . .
C1 N2 H6 90.1(10) . .
H5 N2 H6 86.9(9) . .
C2A C1 C2B 51.3(14) 6_464 7_454
C2A C1 N2 116.1(14) 6_464 .
C2B C1 N2 110.8(14) 7_454 .
C2B C2A C1 64.4(17) 4_454 6_464
C2B C2A N2 65.6(17) 4_454 .
C1 C2A N2 110.3(15) 6_464 .
C2A C2B C1 64.3(15) 3 8_344
C2A C2B N2 71.3(17) 3 3
C1 C2B N2 114.1(16) 8_344 3

loop_
_geom_bond_atom_site_label_1
_geom_bond_atom_site_label_2
_geom_bond_distance
_geom_bond_site_symmetry_2
Co1 O7 2.065(6) .
Co1 O11 2.067(6) 12_766
Co1 O4 2.099(6) .
Co1 O6 2.102(6) .
Co1 O1 2.115(6) .
Co1 O5 2.133(6) .
P1 O6 1.487(6) .
P1 O10 1.533(6) .
P1 O8 1.537(6) .
P1 O9 1.543(6) .
P2 O1 1.493(6) .
P2 O4 1.506(6) 3
P2 O2 1.563(6) .
P2 O3 1.566(6) .
P3 O11 1.483(6) .
P3 O7 1.491(6) .
P3 O12 1.560(6) .
P3 O13 1.576(7) .
B1 O5 1.411(12) .
B1 O3 1.469(11) .
B1 O8 1.480(11) 15
B1 O9 1.487(11) .
B2 O5 1.437(10) .
B2 O2 1.444(11) 4_454
B2 O12 1.458(11) 12_766
B2 O10 1.481(10) 15
O2 B2 1.444(11) 3
O4 P2 1.506(6) 4_454
O8 B1 1.480(11) 12_666
O10 B2 1.481(10) 12_666
O11 Co1 2.067(6) 15_565
O12 B2 1.458(11) 15_565
O13 H7 0.8200 .
N1 H1 0.947(10) .
N1 H2 0.942(11) .
N1 H3 0.986(10) .
N1 H4 0.955(10) .
N2 C2B 1.49(2) 4_454
N2 C2A 1.55(2) .
N2 C1 1.563(17) .
N2 H5 0.890(10) .
N2 H6 0.966(11) .
C1 C2A 1.29(2) 6_464
C1 C2B 1.29(2) 7_454
C2A C2B 1.12(3) 4_454
C2A C1 1.29(2) 6_464
C2B C2A 1.12(3) 3
C2B C1 1.29(2) 8_344
C2B N2 1.49(2) 3
